data_2010453
loop_
_publ_author_name
'Viossat, B.'
'Tomas, A.'
'Nguyen-Huy Dung'

_publ_section_title
;
 L'hydrog\'enocarbonate de Bis(<i>N</i>,<i>N</i>-dim\'ethylbiguanide)
 Cuivre(II), [Cu(C~4~H~11~N~5~)~2~]2HCO~3~
;
_journal_issue 2
_journal_name_full 'Acta Crystallographica Section C'
_journal_page_first 213
_journal_page_last 215
_journal_paper_doi 10.1107/S0108270194006086
_journal_volume 51
_journal_year 1995
_chemical_formula_moiety 'C10 H24 Cu1 N10 O6'
_chemical_formula_sum 'C10 H24 Cu N10 O6'
_chemical_formula_weight 443.93
_space_group_IT_number 2
_symmetry_cell_setting triclinic
_symmetry_space_group_name_Hall '-P 1'
_symmetry_space_group_name_H-M 'P -1'
_atom_type_scat_source IntTabIV
_cell_angle_alpha 109.74(3)
_cell_angle_beta 76.70(5)
_cell_angle_gamma 107.37(5)
_cell_formula_units_Z 1
_cell_length_a 7.148(3)
_cell_length_b 7.586(3)
_cell_length_c 8.888(4)
_cell_measurement_reflns_used 20
_cell_measurement_temperature 295(2)
_cell_measurement_theta_max 27.5
_cell_measurement_theta_min 0
_cell_volume 428.4(3)
_diffrn_measurement_device 'Syntex P2~1~'
_diffrn_measurement_method \w-2\q
_diffrn_radiation_type MoK\a
_diffrn_radiation_wavelength 0.7107
_diffrn_reflns_limit_h_max 10
_diffrn_reflns_limit_h_min -10
_diffrn_reflns_limit_k_max 10
_diffrn_reflns_limit_k_min -10
_diffrn_reflns_limit_l_max 12
_diffrn_reflns_limit_l_min 0
_diffrn_reflns_number 2114
_diffrn_reflns_theta_max 27.5
_diffrn_standards_decay_% 1
_diffrn_standards_interval_count 60
_diffrn_standards_number 3
_exptl_absorpt_coefficient_mu 1.33
_exptl_absorpt_correction_type aucune
_exptl_crystal_colour rouge
_exptl_crystal_density_diffrn 1.721
_exptl_crystal_density_meas 1.71(2)
_exptl_crystal_description 'aiguille prismatique'
_exptl_crystal_size_max 0.32
_exptl_crystal_size_mid 0.12
_exptl_crystal_size_min 0.08
_refine_diff_density_max 0.46
_refine_diff_density_min -0.48
_refine_ls_extinction_method aucune
_refine_ls_goodness_of_fit_obs 1.47
_refine_ls_number_parameters 124
_refine_ls_number_reflns 1095
_refine_ls_R_factor_obs 0.05
_refine_ls_shift/esd_max 0.034
_refine_ls_structure_factor_coef F
_refine_ls_weighting_details 'w = 1/\s^2^(F)'
_refine_ls_weighting_scheme calc
_refine_ls_wR_factor_obs 0.04
_reflns_number_observed 1095
_reflns_number_total 2114
_reflns_observed_criterion I>4\s(I)
_cod_data_source_file du1088.cif
_cod_data_source_block du1088_structure_1_of_1
_cod_depositor_comments
;
The following automatic conversions were performed:

'_cell_measurement_temperature' value 'temp\'erature ambiante' was
changed to '295(2)' - the room/ambient temperature average [293;298]
in Kelvins(K) was taken.

Automatic conversion script
Id: cif_fix_values 1646 2011-03-28 12:23:43Z adriana 

The following automatic conversions were performed:

'_cell_measurement_temperature' value 'temp\'erature ambiante' was
changed to '295(2)' - the room/ambient temperature average [293;298]
in Kelvins(K) was taken.

Automatic conversion script
Id: cif_fix_values 1715 2011-07-08 13:25:40Z adriana 

The following automatic conversions were performed:

'_refine_ls_weighting_scheme' value 'w = 1/\s^2^(F)' was changed to
'calc'. New tag '_refine_ls_weighting_details' was created. The value
of the new tag was set to 'w = 1/\s^2^(F)'.

Automatic conversion script
Id: cif_fix_values 3143 2015-03-26 13:38:13Z robertas 
;
_cod_original_cell_volume 428.4(5)
_cod_original_formula_sum 'C10 H24 Cu1 N10 O6'
_cod_database_code 2010453

loop_
_symmetry_equiv_pos_as_xyz
x,y,z
-x,-y,-z

loop_
_atom_site_label
_atom_site_fract_x
_atom_site_fract_y
_atom_site_fract_z
_atom_site_U_iso_or_equiv
Cu 1.0 .0 1.0 .0265(8)
N(1) 1.1282(6) .0753(6) .8086(5) .032(3)
N(2) 1.3876(6) .1798(7) .6268(5) .038(3)
N(3) 1.4543(6) .1906(6) .8678(5) .026(3)
N(4) 1.2390(6) .1356(7) 1.0958(5) .038(3)
N(5) 1.5709(6) .2887(6) 1.1109(5) .034(3)
C(1) 1.3126(7) .1453(7) .7675(6) .026(4)
C(2) 1.4161(7) .2051(8) 1.0286(7) .028(4)
C(3) 1.1084(8) .7182(9) .4044(7) .035(4)
C(51) 1.7611(8) .3951(8) 1.0409(7) .042(4)
C(52) 1.5534(8) .2936(8) 1.2778(7) .041(4)
O(1) 1.2048(5) .6012(6) .4027(5) .053(4)
O(2) .9236(5) .6936(6) .4841(5) .052(3)
O(3) 1.1740(5) .8495(6) .3423(5) .043(3)
H(1A) 1.0559 0.0769 0.7307 0.0507
H(2A) 1.5067 0.2514 0.5934 0.0507
H(2B) 1.3198 0.1286 0.5472 0.0507
H(3A) 1.5912 0.2106 0.8115 0.0507
H(4A) 1.2137 0.1601 1.2087 0.0507
H(51A) 1.8627 0.3100 0.9996 0.0507
H(51B) 1.7514 0.4658 0.9555 0.0507
H(51C) 1.8034 0.4761 1.1247 0.0507
H(52A) 1.6800 0.2755 1.3055 0.0507
H(52B) 1.4588 0.1917 1.3072 0.0507
H(52C) 1.5057 0.4047 1.3338 0.0507

loop_
_geom_angle_atom_site_label_1
_geom_angle_atom_site_label_2
_geom_angle_atom_site_label_3
_geom_angle
_geom_angle_publ_flag
N(1) Cu N(4) 88.9(2) yes
C(1) N(1) Cu 128.8(4) yes
C(2) N(3) C(1) 125.7(4) yes
C(2) N(4) Cu 129.6(4) yes
C(2) N(5) C(52) 121.3(4) yes
C(2) N(5) C(51) 121.7(5) yes
C(52) N(5) C(51) 116.7(4) yes
N(1) C(1) N(2) 123.9(5) yes
N(1) C(1) N(3) 122.7(5) yes
N(2) C(1) N(3) 113.4(4) yes
N(4) C(2) N(5) 122.6(5) yes
N(4) C(2) N(3) 121.1(5) yes
N(5) C(2) N(3) 116.3(5) yes
O(3) C(3) O(1) 124.7(6) yes
O(3) C(3) O(2) 119.6(6) yes
O(1) C(3) O(2) 115.7(6) yes

loop_
_geom_bond_atom_site_label_1
_geom_bond_atom_site_label_2
_geom_bond_site_symmetry_1
_geom_bond_site_symmetry_2
_geom_bond_distance
_geom_bond_publ_flag
Cu N(1) . . 1.920(4) yes
Cu N(4) . . 1.931(4) yes
N(1) C(1) . . 1.282(6) yes
N(2) C(1) . . 1.323(6) yes
N(3) C(1) . . 1.392(6) yes
N(3) C(2) . . 1.364(6) yes
N(4) C(2) . . 1.305(6) yes
N(5) C(2) . . 1.342(6) yes
N(5) C(52) . . 1.448(7) yes
N(5) C(51) . . 1.476(6) yes
C(3) O(3) . . 1.221(6) yes
C(3) O(1) . . 1.270(6) yes
C(3) O(2) . . 1.339(6) yes
N(1) H(1A) . . 0.96 no
N(2) H(2A) . . 0.91 no
N(2) H(2B) . . 0.86 no
N(3) H(3A) . . 0.98 no
N(4) H(4A) . . 0.94 no
C(51) H(51A) . . 1.04 no
C(51) H(51B) . . 1.09 no
C(51) H(51C) . . 0.84 no
C(52) H(52A) . . 1.05 no
C(52) H(52B) . . 0.93 no
C(52) H(52C) . . 0.94 no
